data_7208961
loop_
_publ_author_name
'Saines, Paul J.'
'Steinmann, Mark'
'Tan, Jin-Chong'
'Yeung, Hamish H.-M.'
'Cheetham, Anthony K.'

_publ_section_title
;
 Structural diversity and luminescent properties of lanthanide 2,2- and
 2,3-dimethylsuccinate frameworks
;
_journal_issue 1
_journal_name_full CrystEngComm
_journal_page_first 100
_journal_paper_doi 10.1039/c2ce26279g
_journal_volume 15
_journal_year 2013
_chemical_absolute_configuration unk
_chemical_compound_source 'synthesis as described'
_chemical_formula_moiety 'C18 H24 O12 Y2'
_chemical_formula_sum 'C18 H24 O12 Y2'
_chemical_formula_weight 610.19
_chemical_name_systematic
;
?
;
_space_group_IT_number 92
_symmetry_cell_setting tetragonal
_symmetry_Int_Tables_number 92
_symmetry_space_group_name_Hall 'P 4abw 2nw'
_symmetry_space_group_name_H-M 'P 41 21 2'
_atom_sites_solution_hydrogens geom
_atom_sites_solution_primary direct
_atom_sites_solution_secondary difmap
_audit_creation_date 2012-01-20T14:02:44-00:00
_audit_creation_method 'WinGX routine CIF_UPDATE'
_cell_angle_alpha 90
_cell_angle_beta 90
_cell_angle_gamma 90
_cell_formula_units_Z 8
_cell_length_a 17.6673(4)
_cell_length_b 17.6673(4)
_cell_length_c 15.1787(6)
_cell_measurement_reflns_used 4739
_cell_measurement_temperature 120(2)
_cell_measurement_theta_max 71.8444
_cell_measurement_theta_min 3.8381
_cell_measurement_wavelength 1.54184
_cell_volume 4737.8(2)
_computing_cell_refinement 'CrysAlisPro V1.171.35.11 (Agilent Technologies)'
_computing_data_collection 'CrysAlisPro V1.171.35.11 (Agilent Technologies)'
_computing_data_reduction 'CrysAlisPro V1.171.35.11 (Agilent Technologies)'
_computing_molecular_graphics 'Diamond (Brandenburg 1997)'
_computing_publication_material 'WinGX publication routines (Farrugia, 1999)'
_computing_structure_refinement 'SHELXL-97 (Sheldrick, 2008)'
_computing_structure_solution 'SHELXS-97 (Sheldrick, 2008)'
_diffrn_ambient_temperature 120(2)
_diffrn_detector_area_resol_mean 16.1183
_diffrn_measured_fraction_theta_full 0.9988
_diffrn_measured_fraction_theta_max 0.991
_diffrn_measurement_device_type 'Xcalibur, Eos, Gemini ultra'
_diffrn_radiation_monochromator mirror
_diffrn_radiation_probe x-ray
_diffrn_radiation_source 'Enhance Ultra (Cu) X-ray Source'
_diffrn_radiation_type CuK\a
_diffrn_radiation_wavelength 1.54184
_diffrn_reflns_av_R_equivalents 0.0263
_diffrn_reflns_av_unetI/netI 0.0344
_diffrn_reflns_limit_h_max 20
_diffrn_reflns_limit_h_min -21
_diffrn_reflns_limit_k_max 18
_diffrn_reflns_limit_k_min -21
_diffrn_reflns_limit_l_max 18
_diffrn_reflns_limit_l_min -7
_diffrn_reflns_number 9348
_diffrn_reflns_theta_full 68.13
_diffrn_reflns_theta_max 71.94
_diffrn_reflns_theta_min 3.84
_exptl_absorpt_coefficient_mu 7.105
_exptl_absorpt_correction_T_max 0.847
_exptl_absorpt_correction_T_min 0.335
_exptl_absorpt_correction_type analytical
_exptl_absorpt_process_details
;
CrysAlisPro, Agilent Technologies,
Version 1.171.35.11 (release 16-05-2011 CrysAlis171 .NET)
(compiled May 16 2011,17:55:39)
Analytical numeric absorption correction using a multifaceted crystal
model based on expressions derived by R.C. Clark & J.S. Reid.
(Clark, R. C. & Reid, J. S. (1995). Acta Cryst. A51, 887-897)
;
_exptl_crystal_colour colourless
_exptl_crystal_density_diffrn 1.711
_exptl_crystal_density_method 'not measured'
_exptl_crystal_description needle
_exptl_crystal_F_000 2448
_exptl_crystal_size_max 0.4511
_exptl_crystal_size_mid 0.0286
_exptl_crystal_size_min 0.025
_refine_diff_density_max 1.667
_refine_diff_density_min -0.784
_refine_diff_density_rms 0.109
_refine_ls_abs_structure_details 'Flack H D (1983), Acta Cryst. A39, 876-881'
_refine_ls_abs_structure_Flack 0.50(3)
_refine_ls_extinction_method none
_refine_ls_goodness_of_fit_ref 1.088
_refine_ls_hydrogen_treatment constr
_refine_ls_matrix_type full
_refine_ls_number_parameters 395
_refine_ls_number_reflns 4552
_refine_ls_number_restraints 368
_refine_ls_restrained_S_all 1.075
_refine_ls_R_factor_all 0.0416
_refine_ls_R_factor_gt 0.0393
_refine_ls_shift/su_max 0.001
_refine_ls_shift/su_mean 0
_refine_ls_structure_factor_coef Fsqd
_refine_ls_weighting_details 'calc w=1/[\s^2^(Fo^2^)+(0.0843P)^2^+58.9591P] where P=(Fo^2^+2Fc^2^)/3'
_refine_ls_weighting_scheme calc
_refine_ls_wR_factor_gt 0.0971
_refine_ls_wR_factor_ref 0.0985
_reflns_number_gt 4366
_reflns_number_total 4554
_reflns_threshold_expression >2sigma(I)
_cod_data_source_file c2ce26279g.txt
_cod_data_source_block Compound14
_cod_database_code 7208961

loop_
_symmetry_equiv_pos_as_xyz
'x, y, z'
'-y+1/2, x+1/2, z+1/4'
'-x, -y, z+1/2'
'y+1/2, -x+1/2, z+3/4'
'x+1/2, -y+1/2, -z+3/4'
'-x+1/2, y+1/2, -z+1/4'
'y, x, -z'
'-y, -x, -z+1/2'

loop_
_atom_site_label
_atom_site_type_symbol
_atom_site_fract_x
_atom_site_fract_y
_atom_site_fract_z
_atom_site_U_iso_or_equiv
_atom_site_adp_type
_atom_site_occupancy
_atom_site_symmetry_multiplicity
_atom_site_calc_flag
_atom_site_refinement_flags
_atom_site_disorder_group
C1 C 0.4710(8) 0.6188(8) 0.4420(9) 0.031(2) Uani 0.570(7) 1 d PU 5
C2 C 0.4828(9) 0.7024(9) 0.4191(11) 0.036(3) Uani 0.570(7) 1 d PDU 5
H2 H 0.4652 0.7124 0.3591 0.044 Uiso 0.570(7) 1 calc PR 5
C3 C 0.5709(12) 0.7199(19) 0.426(2) 0.084(6) Uani 0.570(7) 1 d PDU 5
H3A H 0.5852 0.7224 0.4874 0.126 Uiso 0.570(7) 1 calc PR 5
H3B H 0.5816 0.7675 0.3985 0.126 Uiso 0.570(7) 1 calc PR 5
H3C H 0.5990 0.6805 0.3978 0.126 Uiso 0.570(7) 1 calc PR 5
C4 C 0.4394(8) 0.7481(9) 0.4821(11) 0.036(3) Uani 0.570(7) 1 d PDU 5
H4 H 0.4466 0.7282 0.5418 0.043 Uiso 0.570(7) 1 calc PR 5
C5 C 0.3575(11) 0.7370(16) 0.454(2) 0.079(5) Uani 0.570(7) 1 d PDU 5
H5A H 0.3490 0.7623 0.3989 0.119 Uiso 0.570(7) 1 calc PR 5
H5B H 0.3245 0.7578 0.4980 0.119 Uiso 0.570(7) 1 calc PR 5
H5C H 0.3473 0.6839 0.4472 0.119 Uiso 0.570(7) 1 calc PR 5
C6 C 0.4622(8) 0.8298(7) 0.4793(8) 0.029(2) Uani 0.570(7) 1 d PU 5
O1 O 0.4808(6) 0.5695(10) 0.3799(12) 0.025(2) Uani 0.570(7) 1 d PU 5
O2 O 0.4565(6) 0.5985(5) 0.5178(5) 0.0337(16) Uani 0.570(7) 1 d PU 5
O3 O 0.4558(6) 0.8656(7) 0.4068(8) 0.0259(19) Uani 0.570(7) 1 d PU 5
O4 O 0.4786(5) 0.8610(5) 0.5517(6) 0.0241(16) Uani 0.570(7) 1 d PU 5
C1A C 0.5053(11) 0.6190(11) 0.4430(12) 0.031(2) Uani 0.430(7) 1 d PU 6
C2A C 0.5164(12) 0.7009(13) 0.4212(15) 0.036(3) Uani 0.430(7) 1 d PDU 6
H2A H 0.5029 0.7120 0.3599 0.044 Uiso 0.430(7) 1 calc PR 6
C3A C 0.5982(16) 0.724(3) 0.443(3) 0.084(6) Uani 0.430(7) 1 d PDU 6
H3AA H 0.6096 0.7117 0.5025 0.126 Uiso 0.430(7) 1 calc PR 6
H3AB H 0.6036 0.7781 0.4343 0.126 Uiso 0.430(7) 1 calc PR 6
H3AC H 0.6324 0.6983 0.4039 0.126 Uiso 0.430(7) 1 calc PR 6
C4A C 0.4721(11) 0.7463(13) 0.4835(15) 0.036(3) Uani 0.430(7) 1 d PDU 6
H4A H 0.4842 0.7284 0.5430 0.043 Uiso 0.430(7) 1 calc PR 6
C5A C 0.3858(14) 0.735(2) 0.469(3) 0.079(5) Uani 0.430(7) 1 d PDU 6
H5AA H 0.3746 0.7376 0.4072 0.119 Uiso 0.430(7) 1 calc PR 6
H5AB H 0.3583 0.7734 0.4998 0.119 Uiso 0.430(7) 1 calc PR 6
H5AC H 0.3711 0.6859 0.4911 0.119 Uiso 0.430(7) 1 calc PR 6
C6A C 0.4988(11) 0.8314(10) 0.4768(11) 0.029(2) Uani 0.430(7) 1 d PU 6
O1A O 0.5060(9) 0.5684(13) 0.3840(16) 0.025(2) Uani 0.430(7) 1 d PU 6
O2A O 0.5029(8) 0.5981(6) 0.5228(7) 0.0337(16) Uani 0.430(7) 1 d PU 6
O3A O 0.4869(8) 0.8637(10) 0.4046(11) 0.0259(19) Uani 0.430(7) 1 d PU 6
O4A O 0.5123(7) 0.8607(8) 0.5491(9) 0.0241(16) Uani 0.430(7) 1 d PU 6
C11 C 0.4806(12) 0.3579(19) 0.311(2) 0.020(3) Uani 0.423(7) 1 d PU 2
C12 C 0.5106(11) 0.2771(13) 0.3397(15) 0.028(2) Uani 0.423(7) 1 d PU 2
H12 H 0.4789 0.2647 0.3907 0.034 Uiso 0.423(7) 1 calc PR 2
C13 C 0.5851(13) 0.2655(11) 0.3710(15) 0.059(3) Uani 0.423(7) 1 d PU 2
H13A H 0.6195 0.2638 0.3221 0.088 Uiso 0.423(7) 1 calc PR 2
H13B H 0.5874 0.2185 0.4027 0.088 Uiso 0.423(7) 1 calc PR 2
H13C H 0.5990 0.3063 0.4096 0.088 Uiso 0.423(7) 1 calc PR 2
C14 C 0.4803(10) 0.2220(10) 0.2654(12) 0.023(2) Uani 0.423(7) 1 d PU 2
H14 H 0.5154 0.2241 0.2154 0.028 Uiso 0.423(7) 1 calc PR 2
C15 C 0.4036(12) 0.2352(10) 0.2324(13) 0.052(3) Uani 0.423(7) 1 d PU 2
H15A H 0.3685 0.2339 0.2807 0.078 Uiso 0.423(7) 1 calc PR 2
H15B H 0.3906 0.1965 0.1906 0.078 Uiso 0.423(7) 1 calc PR 2
H15C H 0.4013 0.2838 0.2043 0.078 Uiso 0.423(7) 1 calc PR 2
C16 C 0.4773(10) 0.1421(13) 0.2981(15) 0.019(2) Uani 0.423(7) 1 d PU 2
O11 O 0.5033(9) 0.4115(15) 0.3697(18) 0.020(2) Uani 0.423(7) 1 d PU 2
O12 O 0.5121(8) 0.3788(14) 0.2307(15) 0.022(2) Uani 0.423(7) 1 d PU 2
O13 O 0.4835(7) 0.0895(11) 0.2397(13) 0.0140(17) Uani 0.423(7) 1 d PU 2
O14 O 0.4675(7) 0.1234(9) 0.3770(11) 0.0218(17) Uani 0.423(7) 1 d PU 2
C11A C 0.5022(8) 0.3604(13) 0.3074(15) 0.020(3) Uani 0.577(7) 1 d PU 1
C12A C 0.4802(8) 0.2775(9) 0.3388(10) 0.028(2) Uani 0.577(7) 1 d PU 1
H12A H 0.5074 0.2690 0.3942 0.034 Uiso 0.577(7) 1 calc PR 1
C13A C 0.3970(10) 0.2648(8) 0.3590(11) 0.059(3) Uani 0.577(7) 1 d PU 1
H13D H 0.3782 0.3061 0.3938 0.088 Uiso 0.577(7) 1 calc PR 1
H13E H 0.3911 0.2184 0.3910 0.088 Uiso 0.577(7) 1 calc PR 1
H13F H 0.3691 0.2620 0.3048 0.088 Uiso 0.577(7) 1 calc PR 1
C14A C 0.5124(7) 0.2198(7) 0.2722(8) 0.023(2) Uani 0.577(7) 1 d PU 1
H14A H 0.4854 0.2263 0.2163 0.028 Uiso 0.577(7) 1 calc PR 1
C15A C 0.5974(9) 0.2321(8) 0.2550(10) 0.052(3) Uani 0.577(7) 1 d PU 1
H15D H 0.6052 0.2818 0.2313 0.078 Uiso 0.577(7) 1 calc PR 1
H15E H 0.6151 0.1950 0.2137 0.078 Uiso 0.577(7) 1 calc PR 1
H15F H 0.6247 0.2270 0.3093 0.078 Uiso 0.577(7) 1 calc PR 1
C16A C 0.5036(7) 0.1376(9) 0.3011(10) 0.019(2) Uani 0.577(7) 1 d PU 1
O11A O 0.4805(6) 0.4114(10) 0.3648(12) 0.020(2) Uani 0.577(7) 1 d PU 1
O12A O 0.4874(5) 0.3750(9) 0.2282(11) 0.022(2) Uani 0.577(7) 1 d PU 1
O13A O 0.5070(5) 0.0852(8) 0.2440(9) 0.0140(17) Uani 0.577(7) 1 d PU 1
O14A O 0.4981(5) 0.1208(6) 0.3810(7) 0.0218(17) Uani 0.577(7) 1 d PU 1
C21 C 0.4716(9) 0.3293(7) 0.6383(8) 0.035(2) Uani 0.536(5) 1 d PU 3
C22 C 0.4645(10) 0.2441(7) 0.6398(9) 0.049(2) Uani 0.536(5) 1 d PDU 3
H22 H 0.4626 0.2242 0.5795 0.059 Uiso 0.536(5) 1 calc PR 3
C23 C 0.3890(11) 0.2241(13) 0.6905(14) 0.067(4) Uani 0.536(5) 1 d PDU 3
H23A H 0.3862 0.2532 0.7438 0.101 Uiso 0.536(5) 1 calc PR 3
H23B H 0.3886 0.1711 0.7047 0.101 Uiso 0.536(5) 1 calc PR 3
H23C H 0.3462 0.2357 0.6539 0.101 Uiso 0.536(5) 1 calc PR 3
C24 C 0.5293(9) 0.2043(7) 0.6931(8) 0.036(2) Uani 0.536(5) 1 d PDU 3
H24 H 0.5236 0.2115 0.7568 0.043 Uiso 0.536(5) 1 calc PR 3
C25 C 0.6033(13) 0.235(2) 0.659(2) 0.093(7) Uani 0.536(5) 1 d PDU 3
H25A H 0.6111 0.2190 0.5998 0.140 Uiso 0.536(5) 1 calc PR 3
H25B H 0.6440 0.2173 0.6957 0.140 Uiso 0.536(5) 1 calc PR 3
H25C H 0.6020 0.2897 0.6613 0.140 Uiso 0.536(5) 1 calc PR 3
C26 C 0.5250(9) 0.1204(8) 0.6669(10) 0.029(2) Uani 0.536(5) 1 d PU 3
O21 O 0.4627(6) 0.3585(5) 0.5632(5) 0.0287(15) Uani 0.536(5) 1 d PU 3
O22 O 0.4850(6) 0.3633(5) 0.7086(6) 0.0300(17) Uani 0.536(5) 1 d PU 3
O23 O 0.5314(7) 0.1002(5) 0.5905(6) 0.0380(18) Uani 0.536(5) 1 d PU 3
O24 O 0.5251(6) 0.0695(10) 0.7268(11) 0.022(2) Uani 0.536(5) 1 d PU 3
C21A C 0.5176(11) 0.3302(8) 0.6340(9) 0.035(2) Uani 0.464(5) 1 d PU 4
C22A C 0.5405(11) 0.2460(9) 0.6369(11) 0.049(2) Uani 0.464(5) 1 d PDU 4
H22A H 0.5406 0.2243 0.5775 0.059 Uiso 0.464(5) 1 calc PR 4
C23A C 0.6175(13) 0.2322(19) 0.683(2) 0.067(4) Uani 0.464(5) 1 d PDU 4
H23D H 0.6539 0.2158 0.6398 0.101 Uiso 0.464(5) 1 calc PR 4
H23E H 0.6118 0.1939 0.7270 0.101 Uiso 0.464(5) 1 calc PR 4
H23F H 0.6346 0.2783 0.7096 0.101 Uiso 0.464(5) 1 calc PR 4
C24A C 0.4848(10) 0.2030(8) 0.6964(9) 0.036(2) Uani 0.464(5) 1 d PDU 4
H24A H 0.4902 0.2137 0.7595 0.043 Uiso 0.464(5) 1 calc PR 4
C25A C 0.4052(14) 0.2231(19) 0.657(2) 0.093(7) Uani 0.464(5) 1 d PDU 4
H25D H 0.3864 0.2683 0.6846 0.140 Uiso 0.464(5) 1 calc PR 4
H25E H 0.3707 0.1821 0.6679 0.140 Uiso 0.464(5) 1 calc PR 4
H25F H 0.4098 0.2312 0.5948 0.140 Uiso 0.464(5) 1 calc PR 4
C26A C 0.4916(10) 0.1209(10) 0.6725(12) 0.029(2) Uani 0.464(5) 1 d PU 4
O21A O 0.5058(7) 0.3587(6) 0.5612(6) 0.0287(15) Uani 0.464(5) 1 d PU 4
O22A O 0.5244(7) 0.3686(6) 0.7073(7) 0.0300(17) Uani 0.464(5) 1 d PU 4
O23A O 0.4845(8) 0.1012(6) 0.5919(7) 0.0380(18) Uani 0.464(5) 1 d PU 4
O24A O 0.4987(7) 0.0702(11) 0.7281(13) 0.022(2) Uani 0.464(5) 1 d PU 4
Y1 Y 0.47072(3) 0.47072(3) 0.5000 0.01799(15) Uani 1 2 d S .
Y2 Y 0.49010(2) 0.50990(2) 0.2500 0.01596(14) Uani 1 2 d S .
Y3 Y 0.47353(2) -0.01097(2) 0.36064(2) 0.01575(12) Uani 1 1 d . .

loop_
_atom_site_aniso_label
_atom_site_aniso_U_11
_atom_site_aniso_U_22
_atom_site_aniso_U_33
_atom_site_aniso_U_23
_atom_site_aniso_U_13
_atom_site_aniso_U_12
C1 0.038(6) 0.027(3) 0.027(3) -0.002(2) 0.006(5) 0.000(5)
C2 0.058(7) 0.024(3) 0.027(3) -0.004(2) 0.000(6) -0.003(6)
C3 0.084(13) 0.058(7) 0.111(11) 0.020(8) -0.018(11) -0.007(11)
C4 0.048(7) 0.033(3) 0.028(3) 0.001(3) -0.001(6) -0.005(6)
C5 0.066(12) 0.053(6) 0.118(11) 0.023(7) -0.025(10) -0.018(10)
C6 0.044(6) 0.022(3) 0.022(3) -0.002(2) -0.001(5) -0.005(5)
O1 0.040(6) 0.0195(18) 0.015(2) -0.0040(16) 0.000(5) -0.001(5)
O2 0.059(4) 0.025(2) 0.017(2) -0.0011(18) 0.009(4) 0.009(4)
O3 0.041(5) 0.021(2) 0.0164(19) -0.0005(16) 0.002(5) -0.004(5)
O4 0.034(5) 0.0174(19) 0.0204(19) -0.0007(15) 0.001(4) -0.003(4)
C1A 0.038(6) 0.027(3) 0.027(3) -0.002(2) 0.006(5) 0.000(5)
C2A 0.058(7) 0.024(3) 0.027(3) -0.004(2) 0.000(6) -0.003(6)
C3A 0.084(13) 0.058(7) 0.111(11) 0.020(8) -0.018(11) -0.007(11)
C4A 0.048(7) 0.033(3) 0.028(3) 0.001(3) -0.001(6) -0.005(6)
C5A 0.066(12) 0.053(6) 0.118(11) 0.023(7) -0.025(10) -0.018(10)
C6A 0.044(6) 0.022(3) 0.022(3) -0.002(2) -0.001(5) -0.005(5)
O1A 0.040(6) 0.0195(18) 0.015(2) -0.0040(16) 0.000(5) -0.001(5)
O2A 0.059(4) 0.025(2) 0.017(2) -0.0011(18) 0.009(4) 0.009(4)
O3A 0.041(5) 0.021(2) 0.0164(19) -0.0005(16) 0.002(5) -0.004(5)
O4A 0.034(5) 0.0174(19) 0.0204(19) -0.0007(15) 0.001(4) -0.003(4)
C11 0.022(7) 0.018(3) 0.021(3) -0.002(2) 0.005(6) -0.005(6)
C12 0.044(7) 0.020(3) 0.021(3) 0.000(2) 0.000(6) 0.005(6)
C13 0.071(7) 0.039(5) 0.066(6) 0.001(5) 0.003(6) 0.003(5)
C14 0.035(6) 0.015(3) 0.021(3) 0.001(2) 0.000(5) 0.000(5)
C15 0.064(7) 0.030(5) 0.061(6) -0.002(4) 0.005(5) -0.009(4)
C16 0.021(6) 0.020(3) 0.016(3) 0.002(2) 0.003(5) 0.010(5)
O11 0.028(6) 0.0169(17) 0.015(2) -0.0019(16) -0.002(5) 0.000(5)
O12 0.026(6) 0.020(2) 0.0186(19) -0.0011(16) 0.001(5) -0.007(5)
O13 0.011(5) 0.016(2) 0.0145(19) -0.0013(17) -0.008(4) 0.006(4)
O14 0.031(5) 0.0170(18) 0.017(2) -0.0008(15) 0.002(4) -0.002(4)
C11A 0.022(7) 0.018(3) 0.021(3) -0.002(2) 0.005(6) -0.005(6)
C12A 0.044(7) 0.020(3) 0.021(3) 0.000(2) 0.000(6) 0.005(6)
C13A 0.071(7) 0.039(5) 0.066(6) 0.001(5) 0.003(6) 0.003(5)
C14A 0.035(6) 0.015(3) 0.021(3) 0.001(2) 0.000(5) 0.000(5)
C15A 0.064(7) 0.030(5) 0.061(6) -0.002(4) 0.005(5) -0.009(4)
C16A 0.021(6) 0.020(3) 0.016(3) 0.002(2) 0.003(5) 0.010(5)
O11A 0.028(6) 0.0169(17) 0.015(2) -0.0019(16) -0.002(5) 0.000(5)
O12A 0.026(6) 0.020(2) 0.0186(19) -0.0011(16) 0.001(5) -0.007(5)
O13A 0.011(5) 0.016(2) 0.0145(19) -0.0013(17) -0.008(4) 0.006(4)
O14A 0.031(5) 0.0170(18) 0.017(2) -0.0008(15) 0.002(4) -0.002(4)
C21 0.059(5) 0.023(3) 0.023(3) -0.005(2) -0.003(5) 0.000(5)
C22 0.081(6) 0.025(4) 0.041(4) 0.001(3) -0.007(5) 0.000(4)
C23 0.085(9) 0.041(7) 0.076(9) -0.008(6) -0.002(7) 0.002(6)
C24 0.057(6) 0.025(3) 0.025(3) -0.003(3) 0.001(5) 0.000(5)
C25 0.119(13) 0.053(9) 0.108(13) -0.008(9) 0.000(10) 0.007(9)
C26 0.039(6) 0.024(3) 0.025(3) 0.002(2) -0.002(5) 0.003(6)
O21 0.048(4) 0.020(2) 0.0184(19) -0.0005(16) -0.007(4) 0.000(4)
O22 0.052(5) 0.019(2) 0.0193(19) 0.0022(17) -0.003(4) -0.008(4)
O23 0.068(5) 0.024(2) 0.022(2) -0.0039(18) -0.004(4) 0.002(4)
O24 0.031(6) 0.0203(18) 0.0154(17) 0.0012(14) -0.005(5) -0.002(5)
C21A 0.059(5) 0.023(3) 0.023(3) -0.005(2) -0.003(5) 0.000(5)
C22A 0.081(6) 0.025(4) 0.041(4) 0.001(3) -0.007(5) 0.000(4)
C23A 0.085(9) 0.041(7) 0.076(9) -0.008(6) -0.002(7) 0.002(6)
C24A 0.057(6) 0.025(3) 0.025(3) -0.003(3) 0.001(5) 0.000(5)
C25A 0.119(13) 0.053(9) 0.108(13) -0.008(9) 0.000(10) 0.007(9)
C26A 0.039(6) 0.024(3) 0.025(3) 0.002(2) -0.002(5) 0.003(6)
O21A 0.048(4) 0.020(2) 0.0184(19) -0.0005(16) -0.007(4) 0.000(4)
O22A 0.052(5) 0.019(2) 0.0193(19) 0.0022(17) -0.003(4) -0.008(4)
O23A 0.068(5) 0.024(2) 0.022(2) -0.0039(18) -0.004(4) 0.002(4)
O24A 0.031(6) 0.0203(18) 0.0154(17) 0.0012(14) -0.005(5) -0.002(5)
Y1 0.0204(2) 0.0204(2) 0.0131(2) -0.00029(15) 0.00029(15) 0.0011(2)
Y2 0.01828(19) 0.01828(19) 0.0113(2) 0.00016(14) 0.00016(14) 0.0015(2)
Y3 0.01666(19) 0.0184(2) 0.01219(18) 0.00044(14) -0.00062(14) -0.00121(15)

loop_
_atom_type_symbol
_atom_type_description
_atom_type_scat_dispersion_real
_atom_type_scat_dispersion_imag
_atom_type_scat_source
C C 0.0181 0.0091 'International Tables Vol C Tables 4.2.6.8 and 6.1.1.4'
H H 0 0 'International Tables Vol C Tables 4.2.6.8 and 6.1.1.4'
O O 0.0492 0.0322 'International Tables Vol C Tables 4.2.6.8 and 6.1.1.4'
Y Y -0.267 2.0244 'International Tables Vol C Tables 4.2.6.8 and 6.1.1.4'

loop_
_geom_angle_atom_site_label_1
_geom_angle_atom_site_label_2
_geom_angle_atom_site_label_3
_geom_angle
_geom_angle_site_symmetry_1
_geom_angle_site_symmetry_3
O2 C1 O1 120.8(14) . .
O2 C1 C2 121.4(12) . .
O1 C1 C2 117.7(14) . .
O2 C1 Y1 55.0(6) . .
O1 C1 Y1 66.1(9) . .
C2 C1 Y1 170.6(10) . .
C4 C2 C1 108.2(13) . .
C4 C2 C3 111.0(17) . .
C1 C2 C3 107.8(16) . .
C2 C4 C6 111.8(12) . .
C2 C4 C5 104.0(17) . .
C6 C4 C5 111.8(16) . .
O4 C6 O3 123.6(12) . .
O4 C6 C4 117.2(12) . .
O3 C6 C4 118.7(12) . .
C1 O1 Y2 165.0(13) . .
C1 O1 Y1 86.0(10) . .
Y2 O1 Y1 108.4(7) . .
C1 O2 Y1 98.9(8) . .
C6 O3 Y3 135.9(9) . 1_565
C6 O4 Y3 142.1(8) . 2
O2A C1A O1A 118.2(19) . .
O2A C1A C2A 119.8(17) . .
O1A C1A C2A 122(2) . .
O2A C1A Y1 55.2(9) . .
O1A C1A Y1 64.2(13) . .
C2A C1A Y1 172.7(14) . .
C4A C2A C1A 108.5(18) . .
C4A C2A C3A 103(2) . .
C1A C2A C3A 110(2) . .
C2A C4A C5A 111(2) . .
C2A C4A C6A 108.7(17) . .
C5A C4A C6A 114(2) . .
O4A C6A O3A 128.1(17) . .
O4A C6A C4A 113.5(16) . .
O3A C6A C4A 116.1(16) . .
C1A O1A Y2 160.6(18) . .
C1A O1A Y1 89.2(15) . .
Y2 O1A Y1 106.1(9) . .
C1A O2A Y1 98.5(10) . .
C6A O3A Y3 134.6(13) . 1_565
C6A O4A Y3 138.9(12) . 2
O11 C11 O12 106(2) . .
O11 C11 C12 110(2) . .
O12 C11 C12 111(2) . .
O11 C11 Y2 62.6(17) . .
O12 C11 Y2 56.0(15) . .
C12 C11 Y2 157.1(14) . .
C13 C12 C14 117.7(18) . .
C13 C12 C11 122(2) . .
C14 C12 C11 104.0(19) . .
C15 C14 C16 103.4(15) . .
C15 C14 C12 117.3(16) . .
C16 C14 C12 110.9(17) . .
O14 C16 O13 119(2) . .
O14 C16 C14 125(2) . .
O13 C16 C14 116.7(19) . .
O14 C16 Y3 55.3(11) . .
O13 C16 Y3 63.2(13) . .
C14 C16 Y3 179.3(12) . .
C11 O11 Y1 143.5(17) . .
C11 O11 Y2 88.7(19) . .
Y1 O11 Y2 106.3(10) . .
C11 O12 Y2 95.0(18) . .
C16 O13 Y3 163.1(16) . 4_554
C16 O13 Y3 90.1(14) . .
Y3 O13 Y3 106.5(8) 4_554 .
C16 O14 Y3 99.1(14) . .
O12A C11A O11A 116(2) . .
O12A C11A C12A 115.2(18) . .
O11A C11A C12A 111.2(16) . .
O12A C11A Y2 59.4(12) . .
O11A C11A Y2 62.2(12) . .
C12A C11A Y2 161.4(10) . .
C13A C12A C14A 113.0(13) . .
C13A C12A C11A 115.7(12) . .
C14A C12A C11A 108.8(13) . .
C16A C14A C15A 106.4(10) . .
C16A C14A C12A 113.7(12) . .
C15A C14A C12A 112.1(12) . .
O14A C16A O13A 119.5(15) . .
O14A C16A C14A 120.8(14) . .
O13A C16A C14A 119.5(14) . .
O14A C16A Y3 57.0(8) . .
O13A C16A Y3 63.2(9) . .
C14A C16A Y3 174.6(8) . .
C11A O11A Y1 157.5(14) . .
C11A O11A Y2 89.7(14) . .
Y1 O11A Y2 108.2(7) . .
C11A O12A Y2 93.9(13) . .
C16A O13A Y3 157.6(10) . 4_554
C16A O13A Y3 90.1(10) . .
Y3 O13A Y3 106.3(5) 4_554 .
C16A O14A Y3 96.9(9) . .
O22 C21 O21 126.9(11) . .
O22 C21 C22 118.9(11) . .
O21 C21 C22 114.3(11) . .
C21 C22 C24 113.2(13) . .
C21 C22 C23 107.5(14) . .
C24 C22 C23 105.3(13) . .
C25 C24 C26 107.8(18) . .
C25 C24 C22 107.1(15) . .
C26 C24 C22 105.3(11) . .
O23 C26 O24 118.2(14) . .
O23 C26 C24 121.6(13) . .
O24 C26 C24 119.6(14) . .
O23 C26 Y3 55.6(7) . 2_545
O24 C26 Y3 63.7(10) . 2_545
C24 C26 Y3 176.0(10) . 2_545
C21 O21 Y1 138.8(8) . .
C21 O22 Y2 135.9(8) . 3_665
C26 O23 Y3 98.3(9) . 2_545
C26 O24 Y3 162.3(13) . 3_655
C26 O24 Y3 88.6(11) . 2_545
Y3 O24 Y3 109.1(7) 3_655 2_545
O21A C21A O22A 124.5(13) . .
O21A C21A C22A 117.7(12) . .
O22A C21A C22A 116.8(13) . .
C24A C22A C21A 109.0(15) . .
C24A C22A C23A 102.8(16) . .
C21A C22A C23A 113.3(18) . .
C26A C24A C22A 106.5(13) . .
C26A C24A C25A 101.5(16) . .
C22A C24A C25A 103.8(17) . .
O24A C26A O23A 117.8(17) . .
O24A C26A C24A 122.9(17) . .
O23A C26A C24A 119.1(15) . .
O24A C26A Y3 62.7(12) . 2_545
O23A C26A Y3 55.6(8) . 2_545
C24A C26A Y3 173.8(12) . 2_545
C21A O21A Y1 140.3(9) . .
C21A O22A Y2 136.6(10) . 3_665
C26A O23A Y3 97.3(10) . 2_545
C26A O24A Y3 160.0(16) . 3_655
C26A O24A Y3 91.0(13) . 2_545
Y3 O24A Y3 107.1(8) 3_655 2_545
O21 Y1 O21 94.3(5) . 7_556
O21 Y1 O21A 111.5(5) . 7_556
O21 Y1 O21A 19.5(3) 7_556 7_556
O21 Y1 O21A 19.5(3) . .
O21 Y1 O21A 111.5(5) 7_556 .
O21A Y1 O21A 130.0(6) 7_556 .
O21 Y1 O2 145.9(3) . .
O21 Y1 O2 90.9(4) 7_556 .
O21A Y1 O2 71.5(4) 7_556 .
O21A Y1 O2 147.3(3) . .
O21 Y1 O2 90.9(4) . 7_556
O21 Y1 O2 145.9(3) 7_556 7_556
O21A Y1 O2 147.3(3) 7_556 7_556
O21A Y1 O2 71.5(4) . 7_556
O2 Y1 O2 103.4(5) . 7_556
O21 Y1 O11 79.8(5) . 7_556
O21 Y1 O11 88.9(7) 7_556 7_556
O21A Y1 O11 83.5(7) 7_556 7_556
O21A Y1 O11 89.5(5) . 7_556
O2 Y1 O11 66.6(4) . 7_556
O2 Y1 O11 125.1(7) 7_556 7_556
O21 Y1 O11 88.9(7) . .
O21 Y1 O11 79.8(5) 7_556 .
O21A Y1 O11 89.5(5) 7_556 .
O21A Y1 O11 83.5(7) . .
O2 Y1 O11 125.1(7) . .
O2 Y1 O11 66.6(4) 7_556 .
O11 Y1 O11 163.4(11) 7_556 .
O21 Y1 O11A 89.1(5) . .
O21 Y1 O11A 69.6(3) 7_556 .
O21A Y1 O11A 80.0(4) 7_556 .
O21A Y1 O11A 87.0(5) . .
O2 Y1 O11A 124.1(5) . .
O2 Y1 O11A 76.8(3) 7_556 .
O11 Y1 O11A 155.1(4) 7_556 .
O11 Y1 O11A 10.2(6) . .
O21 Y1 O11A 69.6(3) . 7_556
O21 Y1 O11A 89.1(5) 7_556 7_556
O21A Y1 O11A 87.0(5) 7_556 7_556
O21A Y1 O11A 80.0(4) . 7_556
O2 Y1 O11A 76.8(3) . 7_556
O2 Y1 O11A 124.1(5) 7_556 7_556
O11 Y1 O11A 10.2(6) 7_556 7_556
O11 Y1 O11A 155.1(4) . 7_556
O11A Y1 O11A 148.9(7) . 7_556
O21 Y1 O2A 110.0(4) . 7_556
O21 Y1 O2A 144.4(3) 7_556 7_556
O21A Y1 O2A 135.2(4) 7_556 7_556
O21A Y1 O2A 90.5(5) . 7_556
O2 Y1 O2A 83.3(5) . 7_556
O2 Y1 O2A 20.4(3) 7_556 7_556
O11 Y1 O2A 120.0(7) 7_556 7_556
O11 Y1 O2A 75.2(5) . 7_556
O11A Y1 O2A 84.7(4) . 7_556
O11A Y1 O2A 123.2(5) 7_556 7_556
O21 Y1 O2A 144.4(3) . .
O21 Y1 O2A 110.0(4) 7_556 .
O21A Y1 O2A 90.5(5) 7_556 .
O21A Y1 O2A 135.1(4) . .
O2 Y1 O2A 20.4(3) . .
O2 Y1 O2A 83.3(5) 7_556 .
O11 Y1 O2A 75.2(5) 7_556 .
O11 Y1 O2A 120.0(7) . .
O11A Y1 O2A 123.2(5) . .
O11A Y1 O2A 84.7(4) 7_556 .
O2A Y1 O2A 63.7(7) 7_556 .
O1 Y2 O1 134.9(7) 8_665 .
O1 Y2 O22A 68.0(4) 8_665 3_664
O1 Y2 O22A 78.3(5) . 3_664
O1 Y2 O22A 78.3(5) 8_665 7_556
O1 Y2 O22A 68.0(4) . 7_556
O22A Y2 O22A 82.3(6) 3_664 7_556
O1 Y2 O1A 143.4(4) 8_665 .
O1 Y2 O1A 11.3(5) . .
O22A Y2 O1A 80.8(7) 3_664 .
O22A Y2 O1A 79.1(5) 7_556 .
O1 Y2 O1A 11.3(5) 8_665 8_665
O1 Y2 O1A 143.4(4) . 8_665
O22A Y2 O1A 79.1(5) 3_664 8_665
O22A Y2 O1A 80.8(7) 7_556 8_665
O1A Y2 O1A 153.2(10) . 8_665
O1 Y2 O12 125.5(7) 8_665 8_665
O1 Y2 O12 92.3(6) . 8_665
O22A Y2 O12 107.7(5) 3_664 8_665
O22A Y2 O12 156.1(6) 7_556 8_665
O1A Y2 O12 81.1(6) . 8_665
O1A Y2 O12 122.0(8) 8_665 8_665
O1 Y2 O12 92.3(6) 8_665 .
O1 Y2 O12 125.5(7) . .
O22A Y2 O12 156.1(6) 3_664 .
O22A Y2 O12 107.7(5) 7_556 .
O1A Y2 O12 122.0(8) . .
O1A Y2 O12 81.1(6) 8_665 .
O12 Y2 O12 72.1(7) 8_665 .
O1 Y2 O22 77.6(4) 8_665 3_664
O1 Y2 O22 78.6(5) . 3_664
O22A Y2 O22 17.3(3) 3_664 3_664
O22A Y2 O22 98.4(5) 7_556 3_664
O1A Y2 O22 77.7(6) . 3_664
O1A Y2 O22 88.0(5) 8_665 3_664
O12 Y2 O22 90.4(5) 8_665 3_664
O12 Y2 O22 149.6(5) . 3_664
O1 Y2 O22 78.6(5) 8_665 7_556
O1 Y2 O22 77.6(4) . 7_556
O22A Y2 O22 98.4(5) 3_664 7_556
O22A Y2 O22 17.3(3) 7_556 7_556
O1A Y2 O22 88.0(5) . 7_556
O1A Y2 O22 77.7(6) 8_665 7_556
O12 Y2 O22 149.6(5) 8_665 7_556
O12 Y2 O22 90.4(5) . 7_556
O22 Y2 O22 115.0(5) 3_664 7_556
O1 Y2 O12A 125.8(6) 8_665 8_665
O1 Y2 O12A 86.7(4) . 8_665
O22A Y2 O12A 97.7(4) 3_664 8_665
O22A Y2 O12A 154.2(5) 7_556 8_665
O1A Y2 O12A 75.4(5) . 8_665
O1A Y2 O12A 124.7(7) 8_665 8_665
O12 Y2 O12A 10.6(4) 8_665 8_665
O12 Y2 O12A 82.7(4) . 8_665
O22 Y2 O12A 80.4(4) 3_664 8_665
O22 Y2 O12A 154.7(4) 7_556 8_665
O1 Y2 O12A 86.7(4) 8_665 .
O1 Y2 O12A 125.8(6) . .
O22A Y2 O12A 154.2(5) 3_664 .
O22A Y2 O12A 97.7(4) 7_556 .
O1A Y2 O12A 124.7(7) . .
O1A Y2 O12A 75.4(5) 8_665 .
O12 Y2 O12A 82.7(4) 8_665 .
O12 Y2 O12A 10.6(4) . .
O22 Y2 O12A 154.7(4) 3_664 .
O22 Y2 O12A 80.4(4) 7_556 .
O12A Y2 O12A 93.3(5) 8_665 .
O4A Y3 O4 15.3(3) 4_454 4_454
O4A Y3 O13 85.5(6) 4_454 2_545
O4 Y3 O13 85.4(6) 4_454 2_545
O4A Y3 O24 68.1(4) 4_454 3_654
O4 Y3 O24 76.7(4) 4_454 3_654
O13 Y3 O24 139.4(5) 2_545 3_654
O4A Y3 O23 145.9(4) 4_454 4_554
O4 Y3 O23 148.2(3) 4_454 4_554
O13 Y3 O23 126.3(6) 2_545 4_554
O24 Y3 O23 78.4(3) 3_654 4_554
O4A Y3 O13A 88.1(5) 4_454 2_545
O4 Y3 O13A 85.2(4) 4_454 2_545
O13 Y3 O13A 10.7(4) 2_545 2_545
O24 Y3 O13A 148.5(4) 3_654 2_545
O23 Y3 O13A 125.6(4) 4_554 2_545
O4A Y3 O3 89.8(4) 4_454 1_545
O4 Y3 O3 103.9(3) 4_454 1_545
O13 Y3 O3 68.2(4) 2_545 1_545
O24 Y3 O3 81.0(5) 3_654 1_545
O23 Y3 O3 91.4(4) 4_554 1_545
O13A Y3 O3 78.6(4) 2_545 1_545
O4A Y3 O24A 79.6(5) 4_454 3_654
O4 Y3 O24A 87.5(4) 4_454 3_654
O13 Y3 O24A 146.9(6) 2_545 3_654
O24 Y3 O24A 11.6(4) 3_654 3_654
O23 Y3 O24A 66.8(4) 4_554 3_654
O13A Y3 O24A 157.2(5) 2_545 3_654
O3 Y3 O24A 82.3(6) 1_545 3_654
O4A Y3 O23A 146.1(4) 4_454 4_554
O4 Y3 O23A 139.2(4) 4_454 4_554
O13 Y3 O23A 126.5(5) 2_545 4_554
O24 Y3 O23A 88.4(4) 3_654 4_554
O23 Y3 O23A 20.7(4) 4_554 4_554
O13A Y3 O23A 121.3(4) 2_545 4_554
O3 Y3 O23A 111.0(4) 1_545 4_554
O24A Y3 O23A 77.3(4) 3_654 4_554
O4A Y3 O3A 101.8(5) 4_454 1_545
O4 Y3 O3A 116.4(4) 4_454 1_545
O13 Y3 O3A 76.1(5) 2_545 1_545
O24 Y3 O3A 79.8(6) 3_654 1_545
O23 Y3 O3A 77.8(4) 4_554 1_545
O13A Y3 O3A 85.7(5) 2_545 1_545
O3 Y3 O3A 13.6(3) 1_545 1_545
O24A Y3 O3A 78.3(6) 3_654 1_545
O23A Y3 O3A 97.4(5) 4_554 1_545
O4A Y3 O14 90.8(4) 4_454 .
O4 Y3 O14 75.5(4) 4_454 .
O13 Y3 O14 86.0(5) 2_545 .
O24 Y3 O14 122.9(6) 3_654 .
O23 Y3 O14 102.4(4) 4_554 .
O13A Y3 O14 75.6(4) 2_545 .
O3 Y3 O14 154.1(5) 1_545 .
O24A Y3 O14 123.2(6) 3_654 .
O23A Y3 O14 81.7(5) 4_554 .
O3A Y3 O14 157.1(6) 1_545 .
O4A Y3 O14A 103.3(4) 4_454 .
O4 Y3 O14A 88.0(3) 4_454 .
O13 Y3 O14A 91.1(4) 2_545 .
O24 Y3 O14A 123.8(5) 3_654 .
O23 Y3 O14A 89.6(4) 4_554 .
O13A Y3 O14A 80.4(3) 2_545 .
O3 Y3 O14A 154.8(4) 1_545 .
O24A Y3 O14A 120.9(6) 3_654 .
O23A Y3 O14A 69.1(4) 4_554 .
O3A Y3 O14A 150.8(5) 1_545 .
O14 Y3 O14A 13.1(3) . .

loop_
_geom_bond_atom_site_label_1
_geom_bond_atom_site_label_2
_geom_bond_distance
_geom_bond_site_symmetry_2
C1 O2 1.232(16) .
C1 O1 1.29(2) .
C1 C2 1.53(2) .
C1 Y1 2.760(14) .
C2 C4 1.47(2) .
C2 C3 1.590(16) .
C4 C6 1.50(2) .
C4 C5 1.522(15) .
C6 O4 1.263(16) .
C6 O3 1.275(18) .
O1 Y2 2.242(18) .
O1 Y1 2.530(17) .
O2 Y1 2.287(8) .
O3 Y3 2.311(12) 1_565
O4 Y3 2.253(10) 2
C1A O2A 1.27(2) .
C1A O1A 1.27(3) .
C1A C2A 1.50(3) .
C1A Y1 2.825(19) .
C2A C4A 1.47(3) .
C2A C3A 1.539(18) .
C4A C5A 1.555(17) .
C4A C6A 1.58(3) .
C6A O4A 1.24(2) .
C6A O3A 1.25(2) .
O1A Y2 2.30(2) .
O1A Y1 2.54(2) .
O2A Y1 2.346(12) .
O3A Y3 2.325(17) 1_565
O4A Y3 2.201(14) 2
C11 O11 1.37(4) .
C11 O12 1.38(4) .
C11 C12 1.58(4) .
C11 Y2 2.84(3) .
C12 C13 1.42(3) .
C12 C14 1.58(3) .
C14 C15 1.46(3) .
C14 C16 1.50(3) .
C16 O14 1.25(3) .
C16 O13 1.29(3) .
C16 Y3 2.87(2) .
O11 Y1 2.31(3) .
O11 Y2 2.53(3) .
O12 Y2 2.37(2) .
O13 Y3 2.26(2) 4_554
O13 Y3 2.56(2) .
O14 Y3 2.388(15) .
C11A O12A 1.26(3) .
C11A O11A 1.31(3) .
C11A C12A 1.59(3) .
C11A Y2 2.79(2) .
C12A C13A 1.52(2) .
C12A C14A 1.54(2) .
C14A C16A 1.53(2) .
C14A C15A 1.539(18) .
C16A O14A 1.252(19) .
C16A O13A 1.27(2) .
C16A Y3 2.826(16) .
O11A Y1 2.311(19) .
O11A Y2 2.468(19) .
O12A Y2 2.406(16) .
O13A Y3 2.298(14) 4_554
O13A Y3 2.524(14) .
O14A Y3 2.389(10) .
C21 O22 1.248(16) .
C21 O21 1.260(15) .
C21 C22 1.511(17) .
C22 C24 1.57(2) .
C22 C23 1.580(17) .
C24 C25 1.508(18) .
C24 C26 1.537(19) .
C26 O23 1.219(17) .
C26 O24 1.28(2) .
C26 Y3 2.743(15) 2_545
O21 Y1 2.207(8) .
O22 Y2 2.367(9) 3_665
O23 Y3 2.288(9) 2_545
O24 Y3 2.280(17) 3_655
O24 Y3 2.460(17) 2_545
C21A O21A 1.232(18) .
C21A O22A 1.309(18) .
C21A C22A 1.54(2) .
C22A C24A 1.54(2) .
C22A C23A 1.546(18) .
C24A C26A 1.50(2) .
C24A C25A 1.568(18) .
C26A O24A 1.24(3) .
C26A O23A 1.28(2) .
C26A Y3 2.788(18) 2_545
O21A Y1 2.272(10) .
O22A Y2 2.257(11) 3_665
O23A Y3 2.321(11) 2_545
O24A Y3 2.32(2) 3_655
O24A Y3 2.48(2) 2_545
Y1 O21 2.207(8) 7_556
Y1 O21A 2.272(10) 7_556
Y1 O2 2.287(8) 7_556
Y1 O11 2.31(3) 7_556
Y1 O11A 2.311(19) 7_556
Y1 O2A 2.346(12) 7_556
Y2 O1 2.242(18) 8_665
Y2 O22A 2.257(11) 3_664
Y2 O22A 2.258(11) 7_556
Y2 O1A 2.30(2) 8_665
Y2 O12 2.37(2) 8_665
Y2 O22 2.367(9) 3_664
Y2 O22 2.367(9) 7_556
Y2 O12A 2.406(16) 8_665
Y3 O4A 2.201(14) 4_454
Y3 O4 2.253(10) 4_454
Y3 O13 2.26(2) 2_545
Y3 O24 2.280(17) 3_654
Y3 O23 2.288(9) 4_554
Y3 O13A 2.297(14) 2_545
Y3 O3 2.311(12) 1_545
Y3 O24A 2.32(2) 3_654
Y3 O23A 2.321(11) 4_554
Y3 O3A 2.325(17) 1_545
